data_7017392
loop_
_publ_author_name
'Li, Feng'
'Clegg, Jack K.'
'D'Alessandro, Deanna M'
'Goux-Capes, Laurence'
'Sciortino, Natasha F.'
'Keene, Tony D.'
'Kepert, Cameron J.'

_publ_section_title
;
 Self-assembled Co(ii) molecular squares incorporating the bridging ligand
 4,7-phenanthrolino-5,6:5',6'-pyrazine.
;
_journal_issue 45
_journal_name_full 'Dalton transactions (Cambridge, England : 2003)'
_journal_page_first 12388
_journal_page_last 12393
_journal_paper_doi 10.1039/c1dt11254f
_journal_volume 40
_journal_year 2011
_chemical_formula_moiety
;
C63 H34 Co4 N23 O1 S7, (Cl O4), 4(C2 H3 N), 4.5(H2 O)
;
_chemical_formula_sum 'C71 H55 Cl Co4 N27 O9.5 S7'
_chemical_formula_weight 1934.01
_chemical_name_systematic
;
?
;
_space_group_IT_number 14
_symmetry_cell_setting monoclinic
_symmetry_Int_Tables_number 14
_symmetry_space_group_name_Hall '-P 2yn'
_symmetry_space_group_name_H-M 'P 1 21/n 1'
_atom_sites_solution_hydrogens geom
_atom_sites_solution_primary direct
_atom_sites_solution_secondary difmap
_audit_creation_method SHELXL-97
_cell_angle_alpha 90.00
_cell_angle_beta 90.097(7)
_cell_angle_gamma 90.00
_cell_formula_units_Z 4
_cell_length_a 17.445(2)
_cell_length_b 25.389(3)
_cell_length_c 18.285(2)
_cell_measurement_reflns_used 9583
_cell_measurement_temperature 100(2)
_cell_measurement_theta_max 29.03
_cell_measurement_theta_min 2.63
_cell_volume 8098.6(16)
_computing_cell_refinement 'SAINT (Bruker-Nonius, 2003)'
_computing_data_collection 'APEX (Bruker-Nonius, 2003)'
_computing_data_reduction 'SAINT (Bruker-Nonius, 2003), XPREP (Bruker-Nonius, 2003)'
_computing_molecular_graphics
;ORTEP-3 (Farrugia, 1997)
WINGX-32 (Farrugia, 1999)
;
_computing_publication_material 'enCIFer 1.1 (CCDC, 2005)'
_computing_structure_refinement 'SHELXL-97 (Sheldrick, 1997)'
_computing_structure_solution 'SIR97 (Altomare, et. al. 1999)'
_diffrn_ambient_temperature 100(2)
_diffrn_measured_fraction_theta_full 0.998
_diffrn_measured_fraction_theta_max 0.991
_diffrn_measurement_device_type APEXII-FR591
_diffrn_measurement_method \w+\f
_diffrn_radiation_monochromator graphite
_diffrn_radiation_source 'rotating anode'
_diffrn_radiation_type MoK\a
_diffrn_radiation_wavelength 0.71073
_diffrn_reflns_av_R_equivalents 0.0471
_diffrn_reflns_av_sigmaI/netI 0.0293
_diffrn_reflns_limit_h_max 23
_diffrn_reflns_limit_h_min -23
_diffrn_reflns_limit_k_max 34
_diffrn_reflns_limit_k_min -34
_diffrn_reflns_limit_l_max 25
_diffrn_reflns_limit_l_min -25
_diffrn_reflns_number 201303
_diffrn_reflns_theta_full 25.00
_diffrn_reflns_theta_max 29.19
_diffrn_reflns_theta_min 2.37
_diffrn_standards_decay_% 0
_diffrn_standards_interval_count 0
_diffrn_standards_interval_time 0
_diffrn_standards_number 0
_exptl_absorpt_coefficient_mu 1.093
_exptl_absorpt_correction_T_max 0.7458
_exptl_absorpt_correction_T_min 0.6451
_exptl_absorpt_correction_type multi-scan
_exptl_absorpt_process_details 'SADABS (Sheldrick, 2007)'
_exptl_crystal_colour red
_exptl_crystal_density_diffrn 1.586
_exptl_crystal_density_method 'not measured'
_exptl_crystal_description plate
_exptl_crystal_F_000 3932
_exptl_crystal_size_max 0.338
_exptl_crystal_size_mid 0.323
_exptl_crystal_size_min 0.057
_refine_diff_density_max 1.552
_refine_diff_density_min -1.213
_refine_diff_density_rms 0.129
_refine_ls_extinction_method none
_refine_ls_goodness_of_fit_ref 1.050
_refine_ls_hydrogen_treatment constr
_refine_ls_matrix_type full
_refine_ls_number_parameters 1117
_refine_ls_number_reflns 21719
_refine_ls_number_restraints 3
_refine_ls_restrained_S_all 1.051
_refine_ls_R_factor_all 0.0817
_refine_ls_R_factor_gt 0.0553
_refine_ls_shift/su_max 0.002
_refine_ls_shift/su_mean 0.000
_refine_ls_structure_factor_coef Fsqd
_refine_ls_weighting_details 'calc w=1/[\s^2^(Fo^2^)+(0.0791P)^2^+23.8537P] where P=(Fo^2^+2Fc^2^)/3'
_refine_ls_weighting_scheme calc
_refine_ls_wR_factor_gt 0.1455
_refine_ls_wR_factor_ref 0.1697
_reflns_number_gt 16146
_reflns_number_total 21719
_reflns_threshold_expression >2sigma(I)
_cod_data_source_file c1dt11254f.txt
_cod_data_source_block fl90
_cod_depositor_comments
;
The following automatic conversions were performed:
data name '_symmetry_inl_tables_number' replaced with
'_symmetry_Int_Tables_number' as specified in the replacement file
'/home/antanas/src/cod-tools/trunk/data/replacement-values/replacement_tags.lst'.

Automatic conversion script
Id: cif_correct_tags 4998 2017-03-02 13:24:31Z antanas 
;
_cod_original_cell_volume 8098.7(18)
_cod_original_sg_symbol_H-M P21/n
_cod_original_formula_sum 'C71 H55 Cl Co4 N27 O9.50 S7'
_cod_database_code 7017392

loop_
_symmetry_equiv_pos_as_xyz
'x, y, z'
'-x+1/2, y+1/2, -z+1/2'
'-x, -y, -z'
'x-1/2, -y-1/2, z-1/2'

loop_
_atom_site_label
_atom_site_type_symbol
_atom_site_fract_x
_atom_site_fract_y
_atom_site_fract_z
_atom_site_U_iso_or_equiv
_atom_site_adp_type
_atom_site_occupancy
_atom_site_symmetry_multiplicity
_atom_site_calc_flag
_atom_site_refinement_flags
_atom_site_disorder_assembly
_atom_site_disorder_group
C1 C 0.5219(2) 0.71001(13) 1.30798(19) 0.0237(7) Uani 1 1 d . . .
H1 H 0.5538 0.6806 1.2980 0.028 Uiso 1 1 calc R . .
C4 C 0.4676(4) 0.93908(19) 1.5344(3) 0.0631(17) Uani 1 1 d . . .
C6 C 0.6206(3) 0.91896(19) 1.3599(3) 0.0316(10) Uani 0.75 1 d P A 1
C11 C 0.6570(9) 0.9173(6) 1.3169(9) 0.0316(10) Uani 0.25 1 d P A 2
C7 C 0.3416(3) 1.0857(2) 1.2031(4) 0.0627(15) Uani 1 1 d . . .
C8 C 0.09778(19) 0.91143(13) 0.88087(18) 0.0235(6) Uani 1 1 d . . .
C9 C 0.56887(18) 0.83587(13) 1.09303(18) 0.0217(6) Uani 1 1 d . . .
C12 C 0.4974(6) 0.9625(3) 1.6055(4) 0.097(3) Uani 1 1 d . . .
H12A H 0.4973 0.9354 1.6437 0.146 Uiso 1 1 calc R . .
H12B H 0.4643 0.9918 1.6204 0.146 Uiso 1 1 calc R . .
H12C H 0.5497 0.9755 1.5983 0.146 Uiso 1 1 calc R . .
C16 C 0.1507(3) 1.0345(2) 1.2464(2) 0.0419(10) Uani 1 1 d . . .
C17 C 0.35344(17) 0.74986(11) 1.42412(16) 0.0164(5) Uani 1 1 d . . .
C18 C 0.38751(16) 0.99769(12) 1.01788(16) 0.0157(5) Uani 1 1 d . . .
C19 C 0.10821(18) 0.81865(12) 1.35057(17) 0.0196(6) Uani 1 1 d . . .
H19 H 0.1350 0.7871 1.3621 0.023 Uiso 1 1 calc R . .
C21 C 0.40752(16) 0.90715(11) 1.10968(15) 0.0140(5) Uani 1 1 d . . .
C22 C 0.33499(18) 0.81774(12) 1.07304(17) 0.0186(6) Uani 1 1 d . . .
H22 H 0.3108 0.7853 1.0613 0.022 Uiso 1 1 calc R . .
C23 C 0.35918(16) 0.90466(11) 1.04891(15) 0.0139(5) Uani 1 1 d . . .
C24 C 0.08928(18) 0.95213(12) 1.41786(17) 0.0183(6) Uani 1 1 d . . .
C25 C 0.1364(3) 1.09220(19) 1.2473(3) 0.0453(10) Uani 1 1 d . . .
H25A H 0.1352 1.1055 1.1971 0.068 Uiso 1 1 calc R . .
H25B H 0.1775 1.1098 1.2746 0.068 Uiso 1 1 calc R . .
H25C H 0.0871 1.0993 1.2710 0.068 Uiso 1 1 calc R . .
C26 C 0.3311(3) 1.1260(2) 1.1484(3) 0.0568(13) Uani 1 1 d . . .
H26A H 0.3787 1.1462 1.1430 0.085 Uiso 1 1 calc R . .
H26B H 0.2896 1.1497 1.1634 0.085 Uiso 1 1 calc R . .
H26C H 0.3179 1.1096 1.1016 0.085 Uiso 1 1 calc R . .
C27 C 0.01996(18) 0.74689(12) 1.04834(17) 0.0190(6) Uani 1 1 d . . .
C28 C 0.43897(17) 1.00026(12) 1.08128(16) 0.0166(5) Uani 1 1 d . . .
C30 C 0.0490(2) 0.83191(13) 1.57996(18) 0.0227(6) Uani 1 1 d . . .
C31 C 0.36736(19) 0.93197(12) 1.32384(17) 0.0202(6) Uani 1 1 d . . .
H31 H 0.3793 0.9638 1.2990 0.024 Uiso 1 1 calc R . .
C32 C 0.32928(17) 0.84383(11) 1.39639(15) 0.0150(5) Uani 1 1 d . . .
C33 C 0.30540(19) 0.93104(12) 1.37262(17) 0.0206(6) Uani 1 1 d . . .
H33 H 0.2764 0.9623 1.3801 0.025 Uiso 1 1 calc R . .
C34 C 0.43487(17) 0.79721(11) 1.33524(15) 0.0153(5) Uani 1 1 d . . .
C35 C 0.00463(17) 0.79296(12) 1.08818(16) 0.0166(5) Uani 1 1 d . . .
C36 C 0.07717(18) 0.92599(12) 1.10398(17) 0.0196(6) Uani 1 1 d . . .
H36 H 0.0645 0.9583 1.1274 0.024 Uiso 1 1 calc R . .
C38 C 0.44805(16) 0.95571(11) 1.12645(15) 0.0143(5) Uani 1 1 d . . .
C39 C 0.05714(19) 0.81908(12) 1.29012(17) 0.0204(6) Uani 1 1 d . . .
H39 H 0.0515 0.7882 1.2613 0.024 Uiso 1 1 calc R . .
C40 C 0.34846(16) 0.95035(11) 1.00264(16) 0.0145(5) Uani 1 1 d . . .
C42 C 0.07893(17) 0.90508(11) 1.37398(16) 0.0156(5) Uani 1 1 d . . .
C43 C 0.41767(17) 0.75032(11) 1.37264(16) 0.0164(5) Uani 1 1 d . . .
C44 C -0.01073(19) 0.99682(13) 1.34353(17) 0.0218(6) Uani 1 1 d . . .
C45 C -0.01718(17) 0.95190(12) 1.29921(17) 0.0182(6) Uani 1 1 d . . .
C48 C 0.13036(17) 0.79066(12) 0.98961(16) 0.0170(6) Uani 1 1 d . . .
C51 C 0.04549(19) 0.99767(13) 1.40294(18) 0.0220(6) Uani 1 1 d . . .
C52 C 0.53386(18) 0.99792(12) 1.20276(17) 0.0198(6) Uani 1 1 d . . .
H52 H 0.5668 0.9974 1.2442 0.024 Uiso 1 1 calc R . .
C53 C 0.05188(17) 0.83947(12) 1.07812(16) 0.0160(5) Uani 1 1 d . . .
C54 C 0.38325(17) 0.82038(12) 1.13493(17) 0.0179(6) Uani 1 1 d . . .
H54 H 0.3907 0.7897 1.1639 0.021 Uiso 1 1 calc R . .
C55 C 0.02765(17) 0.90534(12) 1.31507(16) 0.0167(5) Uani 1 1 d . . .
C56 C 0.08351(18) 0.74594(12) 0.99658(17) 0.0192(6) Uani 1 1 d . . .
C57 C 0.11416(16) 0.83777(12) 1.03143(16) 0.0156(5) Uani 1 1 d . . .
C60 C -0.15269(18) 0.91846(13) 1.04135(19) 0.0220(6) Uani 1 1 d . . .
C61 C 0.31005(17) 0.79565(11) 1.43483(15) 0.0155(5) Uani 1 1 d . . .
C64 C 0.22952(19) 0.75426(13) 1.51693(17) 0.0212(6) Uani 1 1 d . . .
H64 H 0.1866 0.7554 1.5488 0.025 Uiso 1 1 calc R . .
C68 C 0.3890(2) 0.82475(13) 0.84850(18) 0.0238(6) Uani 1 1 d . . .
C69 C 0.29153(17) 0.98438(13) 0.89872(17) 0.0195(6) Uani 1 1 d . . .
H69 H 0.2590 0.9800 0.8574 0.023 Uiso 1 1 calc R . .
C75 C 0.48144(18) 1.04586(12) 1.10096(18) 0.0198(6) Uani 1 1 d . . .
H75 H 0.4779 1.0769 1.0722 0.024 Uiso 1 1 calc R . .
C78 C 0.2054(2) 0.75169(14) 0.90113(19) 0.0253(7) Uani 1 1 d . . .
H78 H 0.2480 0.7531 0.8688 0.030 Uiso 1 1 calc R . .
C79 C 0.33222(19) 0.70457(12) 1.46424(18) 0.0218(6) Uani 1 1 d . . .
H79 H 0.3605 0.6728 1.4594 0.026 Uiso 1 1 calc R . .
C80 C 0.37617(18) 1.03998(12) 0.96840(17) 0.0198(6) Uani 1 1 d . . .
H80 H 0.4010 1.0728 0.9762 0.024 Uiso 1 1 calc R . .
C81 C 0.32847(18) 1.03282(13) 0.90861(18) 0.0218(6) Uani 1 1 d . . .
H81 H 0.3209 1.0606 0.8745 0.026 Uiso 1 1 calc R . .
C82 C -0.09627(19) 0.75488(13) 1.14939(18) 0.0235(6) Uani 1 1 d . . .
H82 H -0.1361 0.7572 1.1846 0.028 Uiso 1 1 calc R . .
C83 C 0.1003(2) 0.70252(13) 0.9505(2) 0.0266(7) Uani 1 1 d . . .
H83 H 0.0702 0.6714 0.9527 0.032 Uiso 1 1 calc R . .
C85 C 0.1536(2) 0.99179(14) 1.51374(19) 0.0276(7) Uani 1 1 d . . .
H85 H 0.1903 0.9903 1.5521 0.033 Uiso 1 1 calc R . .
C86 C -0.1130(2) 0.98853(15) 1.22864(19) 0.0276(7) Uani 1 1 d . . .
H86 H -0.1470 0.9866 1.1881 0.033 Uiso 1 1 calc R . .
C88 C 0.52779(19) 1.04472(13) 1.16204(18) 0.0224(6) Uani 1 1 d . . .
H88 H 0.5554 1.0753 1.1765 0.027 Uiso 1 1 calc R . .
C89 C 0.0598(2) 1.04201(14) 1.4474(2) 0.0319(8) Uani 1 1 d . . .
H89 H 0.0326 1.0739 1.4392 0.038 Uiso 1 1 calc R . .
C90 C -0.0854(2) 0.70707(14) 1.1121(2) 0.0282(7) Uani 1 1 d . . .
H90 H -0.1176 0.6777 1.1221 0.034 Uiso 1 1 calc R . .
C91 C 0.28445(19) 0.90736(14) 1.63117(18) 0.0233(6) Uani 1 1 d . . .
C92 C 0.53343(18) 0.75792(13) 1.27150(18) 0.0209(6) Uani 1 1 d . . .
H92 H 0.5724 0.7597 1.2353 0.025 Uiso 1 1 calc R . .
C94 C 0.39049(17) 0.84464(11) 1.34803(15) 0.0145(5) Uani 1 1 d . . .
C97 C 0.2701(2) 0.70717(13) 1.51031(19) 0.0251(7) Uani 1 1 d . . .
H97 H 0.2550 0.6771 1.5375 0.030 Uiso 1 1 calc R . .
C98 C 0.46376(19) 0.70615(12) 1.35851(18) 0.0216(6) Uani 1 1 d . . .
H98 H 0.4549 0.6739 1.3836 0.026 Uiso 1 1 calc R . .
C100 C -0.0283(2) 0.70310(13) 1.06133(19) 0.0256(7) Uani 1 1 d . . .
H100 H -0.0211 0.6712 1.0350 0.031 Uiso 1 1 calc R . .
C101 C 0.14157(19) 0.92394(12) 1.05799(18) 0.0207(6) Uani 1 1 d . . .
H101 H 0.1722 0.9546 1.0521 0.025 Uiso 1 1 calc R . .
C102 C -0.0622(2) 1.03850(15) 1.32908(19) 0.0293(8) Uani 1 1 d . . .
H102 H -0.0611 1.0695 1.3582 0.035 Uiso 1 1 calc R . .
C103 C -0.1140(2) 1.03390(15) 1.27252(19) 0.0311(8) Uani 1 1 d . . .
H103 H -0.1500 1.0612 1.2633 0.037 Uiso 1 1 calc R . .
C104 C 0.1606(2) 0.70601(14) 0.9029(2) 0.0305(8) Uani 1 1 d . . .
H104 H 0.1720 0.6775 0.8711 0.037 Uiso 1 1 calc R . .
C105 C 0.1132(3) 1.03882(15) 1.5024(2) 0.0348(9) Uani 1 1 d . . .
H105 H 0.1228 1.0685 1.5328 0.042 Uiso 1 1 calc R . .
N1 N 0.2447(5) 1.0569(3) 1.3929(4) 0.076(2) Uani 0.75 1 d P . .
C3 C 0.3317(8) 1.1355(4) 1.3958(5) 0.106(4) Uani 0.75 1 d P . .
H3A H 0.3732 1.1309 1.4315 0.160 Uiso 0.75 1 calc PR . .
H3B H 0.3024 1.1672 1.4079 0.160 Uiso 0.75 1 calc PR . .
H3C H 0.3536 1.1391 1.3468 0.160 Uiso 0.75 1 calc PR . .
C2 C 0.2841(8) 1.0923(4) 1.3977(6) 0.097(4) Uani 0.75 1 d P . .
N8 N 0.11962(15) 0.86127(10) 1.39166(14) 0.0182(5) Uani 1 1 d . . .
N9 N 0.16061(14) 0.88025(10) 1.02258(14) 0.0163(5) Uani 1 1 d . . .
N10 N -0.05289(15) 0.79711(10) 1.13723(14) 0.0184(5) Uani 1 1 d . . .
N11 N 0.41851(14) 0.86473(10) 1.15360(13) 0.0146(5) Uani 1 1 d . . .
N12 N 0.49221(15) 0.80108(10) 1.28520(14) 0.0166(5) Uani 1 1 d . . .
N13 N 0.28615(15) 0.88745(10) 1.40878(14) 0.0171(5) Uani 1 1 d . . .
N14 N 0.40991(15) 0.88935(10) 1.31152(13) 0.0165(5) Uani 1 1 d . . .
N15 N 0.01721(14) 0.86171(10) 1.27302(14) 0.0173(5) Uani 1 1 d . . .
N16 N 0.24870(15) 0.79796(10) 1.48007(14) 0.0169(5) Uani 1 1 d . . .
N17 N 0.4579(3) 0.91683(15) 1.4842(2) 0.0448(9) Uani 1 1 d . . .
N18 N 0.1601(3) 0.98968(19) 1.2456(3) 0.0582(11) Uani 1 1 d . . .
N20 N 0.32247(14) 0.85921(10) 1.03082(14) 0.0154(5) Uani 1 1 d . . .
N19 N 0.19065(15) 0.79330(11) 0.94321(14) 0.0187(5) Uani 1 1 d . . .
N7 N 0.3523(4) 1.0533(2) 1.2467(4) 0.102(2) Uani 1 1 d . . .
N6 N 0.03346(15) 0.88383(10) 1.11557(14) 0.0171(5) Uani 1 1 d . . .
N5 N -0.06636(15) 0.94817(11) 1.24161(15) 0.0205(5) Uani 1 1 d . . .
N4 N 0.10620(17) 0.84504(12) 1.55241(16) 0.0251(6) Uani 1 1 d . . .
N3 N 0.25997(17) 0.89864(12) 1.57351(16) 0.0261(6) Uani 1 1 d . . .
N2 N 0.30011(14) 0.94412(10) 0.94480(14) 0.0161(5) Uani 1 1 d . . .
N21 N 0.33065(17) 0.83980(12) 0.87024(16) 0.0263(6) Uani 1 1 d . . .
N22 N 0.58074(16) 0.84856(11) 1.15450(16) 0.0233(6) Uani 1 1 d . . .
N23 N 0.14216(16) 0.94904(10) 1.47259(14) 0.0194(5) Uani 1 1 d . . .
N24 N 0.49529(14) 0.95422(10) 1.18559(14) 0.0163(5) Uani 1 1 d . . .
N25 N 0.16060(16) 0.89613(12) 0.86859(16) 0.0256(6) Uani 1 1 d . . .
N26 N 0.5857(2) 0.90338(12) 1.30986(18) 0.0329(7) Uani 1 1 d . . .
N27 N -0.13271(17) 0.90229(12) 1.09858(17) 0.0265(6) Uani 1 1 d . . .
O3 O 0.2924(5) 0.7184(3) 1.2092(4) 0.0425(6) Uani 0.50 1 d P B 1
O4 O 0.1754(4) 0.7229(3) 1.2653(4) 0.0425(6) Uani 0.50 1 d P B 1
O5 O 0.1932(5) 0.7662(3) 1.1510(5) 0.0425(6) Uani 0.50 1 d P B 1
O2 O 0.2545(2) 0.79699(17) 1.2602(2) 0.0425(6) Uani 0.75 1 d P B 1
O2A O 0.2562(8) 0.7577(5) 1.2748(7) 0.0425(6) Uani 0.25 1 d P B 2
O3A O 0.2895(10) 0.7197(7) 1.1843(8) 0.0425(6) Uani 0.25 1 d P B 2
O4A O 0.1858(12) 0.7785(6) 1.1585(11) 0.0425(6) Uani 0.25 1 d P B 2
O5A O 0.1581(9) 0.7249(7) 1.2494(9) 0.0425(6) Uani 0.25 1 d P B 2
O3B O 0.2675(8) 0.7191(6) 1.1603(8) 0.0425(6) Uani 0.25 1 d P B 3
O4B O 0.1919(9) 0.7964(6) 1.1695(8) 0.0425(6) Uani 0.25 1 d P B 3
O5B O 0.1462(8) 0.7157(5) 1.2169(8) 0.0425(6) Uani 0.25 1 d P B 3
O10 O -0.1080(5) 0.7795(3) 1.4573(4) 0.0507(17) Uani 0.50 1 d P C 1
O8 O -0.1648(3) 0.8680(2) 1.3868(3) 0.0652(15) Uani 0.75 1 d P D 2
O11 O -0.0945(11) 0.8227(8) 1.4108(10) 0.072(5) Uiso 0.25 1 d P E 3
N28 N -0.1973(11) 0.8234(9) 1.5173(11) 0.071(5) Uiso 0.25 1 d PD F 4
C106 C -0.144(2) 0.811(2) 1.488(2) 0.154(18) Uiso 0.25 1 d PD F 4
C107 C -0.0727(13) 0.8000(12) 1.4386(14) 0.063(6) Uiso 0.25 1 d PD F 4
H10A H -0.0868 0.8048 1.3871 0.094 Uiso 0.25 1 calc PR F 4
H10B H -0.0553 0.7637 1.4463 0.094 Uiso 0.25 1 calc PR F 4
H10C H -0.0313 0.8244 1.4514 0.094 Uiso 0.25 1 calc PR F 4
O6 O -0.27849(15) 0.79720(13) 1.20602(19) 0.0439(8) Uani 1 1 d . . .
O7 O 0.1945(2) 0.81068(14) 1.71175(19) 0.0529(8) Uani 1 1 d . . .
O9 O 0.2500(2) 0.89977(16) 1.1928(2) 0.0638(10) Uani 1 1 d . . .
O1 O -0.15317(15) 0.84864(12) 1.24998(16) 0.0368(6) Uani 1 1 d . . .
S1 S 0.47146(6) 0.80394(5) 0.81851(6) 0.0427(3) Uani 1 1 d . . .
S2 S 0.01198(5) 0.93174(4) 0.90059(6) 0.02968(19) Uani 1 1 d . . .
S3 S 0.54928(5) 0.82017(4) 1.00843(5) 0.02799(18) Uani 1 1 d . . .
S4 S -0.03148(6) 0.81587(4) 1.61905(6) 0.0365(2) Uani 1 1 d . . .
S5 S -0.18238(5) 0.93878(3) 0.96137(5) 0.02487(17) Uani 1 1 d . . .
S6 S 0.31825(7) 0.91633(6) 1.71342(6) 0.0498(3) Uani 1 1 d . . .
S7 S 0.67419(11) 0.94017(6) 1.42795(9) 0.0514(4) Uani 0.75 1 d P A 1
S8 S 0.7434(2) 0.93512(18) 1.3428(3) 0.0421(11) Uani 0.25 1 d P A 2
Co1 Co 0.24690(2) 0.868056(16) 0.93702(2) 0.01606(9) Uani 1 1 d . . .
Co2 Co 0.19416(2) 0.873366(16) 1.48725(2) 0.01626(9) Uani 1 1 d . . .
Co3 Co 0.50538(2) 0.877920(16) 1.23697(2) 0.01504(9) Uani 1 1 d . A .
Co4 Co -0.06641(2) 0.874754(17) 1.18386(2) 0.01786(10) Uani 1 1 d . . .
Cl1 Cl 0.22423(6) 0.75066(4) 1.21611(6) 0.0394(2) Uani 1 1 d . . .

loop_
_atom_site_aniso_label
_atom_site_aniso_U_11
_atom_site_aniso_U_22
_atom_site_aniso_U_33
_atom_site_aniso_U_23
_atom_site_aniso_U_13
_atom_site_aniso_U_12
C1 0.0278(16) 0.0154(14) 0.0278(16) 0.0034(12) 0.0011(13) 0.0072(12)
C4 0.113(5) 0.033(2) 0.043(3) -0.001(2) 0.029(3) -0.022(3)
C6 0.036(3) 0.023(2) 0.036(3) 0.0094(19) -0.0123(19) -0.0050(19)
C11 0.036(3) 0.023(2) 0.036(3) 0.0094(19) -0.0123(19) -0.0050(19)
C7 0.057(3) 0.045(3) 0.087(4) -0.001(3) 0.030(3) -0.003(2)
C8 0.0242(16) 0.0210(15) 0.0252(16) 0.0015(12) -0.0074(12) -0.0047(13)
C9 0.0195(14) 0.0177(14) 0.0279(16) 0.0069(12) 0.0016(12) 0.0022(12)
C12 0.170(9) 0.060(4) 0.061(4) -0.012(3) -0.014(5) -0.010(5)
C16 0.034(2) 0.050(3) 0.041(2) -0.0026(19) 0.0019(17) 0.0076(19)
C17 0.0192(14) 0.0129(13) 0.0170(13) 0.0028(10) -0.0022(11) -0.0004(11)
C18 0.0141(13) 0.0150(13) 0.0181(13) 0.0039(10) -0.0010(10) 0.0009(11)
C19 0.0224(15) 0.0145(13) 0.0218(14) 0.0000(11) -0.0046(12) 0.0034(11)
C21 0.0127(12) 0.0131(12) 0.0162(13) 0.0028(10) -0.0003(10) -0.0005(10)
C22 0.0186(14) 0.0151(13) 0.0220(14) 0.0025(11) -0.0021(11) -0.0027(11)
C23 0.0103(12) 0.0150(13) 0.0164(13) 0.0030(10) -0.0014(10) -0.0011(10)
C24 0.0199(14) 0.0157(13) 0.0191(14) -0.0014(11) 0.0036(11) 0.0017(11)
C25 0.044(2) 0.047(3) 0.045(2) -0.006(2) -0.0036(19) 0.003(2)
C26 0.052(3) 0.061(3) 0.057(3) -0.008(3) 0.000(2) -0.001(3)
C27 0.0186(14) 0.0169(14) 0.0215(14) 0.0007(11) -0.0052(11) -0.0041(11)
C28 0.0168(13) 0.0150(13) 0.0181(13) 0.0033(11) -0.0011(11) -0.0005(11)
C30 0.0306(17) 0.0173(14) 0.0203(14) 0.0010(11) 0.0015(12) 0.0030(13)
C31 0.0268(16) 0.0124(13) 0.0212(14) 0.0051(11) -0.0001(12) 0.0002(12)
C32 0.0183(13) 0.0124(12) 0.0142(12) 0.0003(10) -0.0041(10) 0.0007(10)
C33 0.0252(15) 0.0139(13) 0.0228(15) 0.0022(11) -0.0004(12) 0.0045(12)
C34 0.0170(13) 0.0139(13) 0.0149(12) 0.0024(10) -0.0036(10) 0.0016(11)
C35 0.0145(13) 0.0174(14) 0.0179(13) 0.0024(11) -0.0047(10) -0.0047(11)
C36 0.0210(14) 0.0151(13) 0.0228(15) -0.0022(11) -0.0013(12) -0.0023(11)
C38 0.0141(13) 0.0137(13) 0.0151(12) 0.0021(10) 0.0004(10) -0.0014(10)
C39 0.0237(15) 0.0152(13) 0.0222(15) -0.0016(11) -0.0042(12) -0.0005(12)
C40 0.0105(12) 0.0160(13) 0.0170(13) 0.0039(10) -0.0012(10) -0.0006(10)
C42 0.0154(13) 0.0149(13) 0.0165(13) -0.0017(10) 0.0024(10) 0.0016(11)
C43 0.0177(14) 0.0133(13) 0.0181(13) 0.0025(10) -0.0034(11) 0.0009(11)
C44 0.0256(16) 0.0200(15) 0.0200(14) -0.0005(12) 0.0038(12) 0.0075(12)
C45 0.0158(13) 0.0205(14) 0.0184(13) 0.0011(11) 0.0026(11) 0.0043(11)
C48 0.0162(13) 0.0163(13) 0.0186(13) -0.0014(11) -0.0046(11) -0.0013(11)
C51 0.0263(16) 0.0172(14) 0.0225(15) -0.0015(12) 0.0010(12) 0.0058(12)
C52 0.0220(15) 0.0181(14) 0.0193(14) 0.0014(11) -0.0029(11) -0.0051(12)
C53 0.0153(13) 0.0160(13) 0.0166(13) 0.0020(10) -0.0035(10) -0.0030(11)
C54 0.0167(13) 0.0167(13) 0.0204(14) 0.0054(11) -0.0014(11) -0.0025(11)
C55 0.0150(13) 0.0168(13) 0.0182(13) 0.0012(11) 0.0010(10) 0.0013(11)
C56 0.0184(14) 0.0163(14) 0.0230(14) -0.0027(11) -0.0036(11) -0.0021(11)
C57 0.0146(13) 0.0156(13) 0.0166(13) -0.0001(10) -0.0044(10) -0.0031(11)
C60 0.0187(14) 0.0179(14) 0.0295(16) -0.0035(12) -0.0039(12) 0.0000(12)
C61 0.0174(13) 0.0143(13) 0.0146(13) 0.0026(10) -0.0025(10) -0.0008(11)
C64 0.0225(15) 0.0200(15) 0.0210(14) 0.0049(12) 0.0006(12) -0.0031(12)
C68 0.0275(17) 0.0213(15) 0.0226(15) -0.0032(12) -0.0016(13) -0.0012(13)
C69 0.0144(13) 0.0253(15) 0.0189(14) 0.0078(12) -0.0026(11) 0.0017(12)
C75 0.0211(15) 0.0139(13) 0.0245(15) 0.0028(11) -0.0003(12) -0.0022(11)
C78 0.0231(16) 0.0254(16) 0.0273(16) -0.0066(13) 0.0011(13) -0.0030(13)
C79 0.0247(16) 0.0132(13) 0.0275(16) 0.0060(12) 0.0003(12) 0.0023(12)
C80 0.0182(14) 0.0163(14) 0.0250(15) 0.0063(12) 0.0001(12) 0.0001(11)
C81 0.0210(15) 0.0216(15) 0.0227(15) 0.0096(12) -0.0025(12) 0.0013(12)
C82 0.0202(15) 0.0242(16) 0.0259(16) 0.0047(13) 0.0001(12) -0.0051(13)
C83 0.0262(17) 0.0186(15) 0.0349(18) -0.0069(13) -0.0034(14) -0.0049(13)
C85 0.0345(19) 0.0243(17) 0.0241(16) -0.0060(13) -0.0050(14) 0.0019(14)
C86 0.0265(17) 0.0324(18) 0.0240(16) 0.0022(14) -0.0030(13) 0.0117(14)
C88 0.0258(16) 0.0168(14) 0.0248(15) 0.0004(12) -0.0027(12) -0.0062(12)
C89 0.044(2) 0.0187(16) 0.0331(19) -0.0057(14) -0.0032(16) 0.0115(15)
C90 0.0279(17) 0.0215(16) 0.0352(18) 0.0054(14) -0.0027(14) -0.0106(14)
C91 0.0199(15) 0.0256(16) 0.0245(16) -0.0009(13) -0.0016(12) 0.0019(13)
C92 0.0185(14) 0.0194(14) 0.0249(15) 0.0043(12) 0.0012(12) 0.0040(12)
C94 0.0188(13) 0.0111(12) 0.0134(12) 0.0023(10) -0.0036(10) -0.0005(10)
C97 0.0292(17) 0.0174(15) 0.0287(16) 0.0081(12) 0.0010(13) -0.0026(13)
C98 0.0255(16) 0.0148(14) 0.0245(15) 0.0043(12) 0.0005(12) 0.0027(12)
C100 0.0290(17) 0.0174(15) 0.0305(17) 0.0001(13) -0.0058(14) -0.0082(13)
C101 0.0227(15) 0.0153(14) 0.0240(15) 0.0001(11) -0.0007(12) -0.0042(12)
C102 0.037(2) 0.0267(17) 0.0242(16) -0.0014(13) 0.0022(14) 0.0147(15)
C103 0.0353(19) 0.0337(19) 0.0243(16) 0.0037(14) 0.0010(14) 0.0202(16)
C104 0.0334(19) 0.0237(17) 0.0343(19) -0.0131(14) 0.0011(15) -0.0036(14)
C105 0.052(2) 0.0210(17) 0.0312(18) -0.0111(14) -0.0056(17) 0.0050(16)
N1 0.109(6) 0.065(4) 0.054(4) 0.000(3) 0.009(4) 0.018(4)
C3 0.200(13) 0.056(5) 0.064(5) -0.009(4) -0.046(7) -0.026(7)
C2 0.154(11) 0.063(6) 0.074(6) 0.001(5) -0.004(6) -0.044(7)
N8 0.0186(12) 0.0165(12) 0.0194(12) 0.0004(10) -0.0009(10) 0.0017(10)
N9 0.0140(11) 0.0159(11) 0.0189(12) 0.0006(9) -0.0013(9) -0.0028(9)
N10 0.0160(12) 0.0194(12) 0.0197(12) 0.0036(10) -0.0038(9) -0.0029(10)
N11 0.0134(11) 0.0134(11) 0.0171(11) 0.0025(9) -0.0009(9) -0.0006(9)
N12 0.0170(12) 0.0158(11) 0.0171(11) 0.0033(9) -0.0016(9) 0.0015(9)
N13 0.0204(12) 0.0136(11) 0.0172(11) 0.0010(9) -0.0037(10) 0.0010(10)
N14 0.0203(12) 0.0133(11) 0.0159(11) 0.0043(9) -0.0016(9) 0.0001(10)
N15 0.0146(11) 0.0185(12) 0.0186(12) 0.0008(10) -0.0010(9) 0.0001(10)
N16 0.0186(12) 0.0158(12) 0.0164(11) 0.0026(9) -0.0022(9) -0.0004(10)
N17 0.065(3) 0.0327(18) 0.0363(19) -0.0004(15) -0.0103(17) -0.0092(18)
N18 0.053(3) 0.052(3) 0.070(3) 0.001(2) 0.010(2) 0.008(2)
N20 0.0134(11) 0.0153(11) 0.0175(11) 0.0012(9) -0.0008(9) -0.0030(9)
N19 0.0171(12) 0.0198(12) 0.0191(12) -0.0032(10) -0.0029(9) -0.0018(10)
N7 0.104(5) 0.067(4) 0.136(6) 0.047(4) 0.057(4) 0.026(3)
N6 0.0169(12) 0.0151(11) 0.0192(12) 0.0003(9) -0.0006(9) -0.0006(9)
N5 0.0182(12) 0.0227(13) 0.0205(12) 0.0026(10) 0.0002(10) 0.0047(10)
N4 0.0263(14) 0.0238(14) 0.0252(14) -0.0024(11) 0.0037(11) 0.0006(12)
N3 0.0296(15) 0.0253(14) 0.0233(14) -0.0011(11) -0.0073(11) -0.0008(12)
N2 0.0121(11) 0.0196(12) 0.0166(11) 0.0047(9) -0.0021(9) -0.0007(9)
N21 0.0242(14) 0.0288(15) 0.0259(14) 0.0017(12) 0.0046(11) -0.0007(12)
N22 0.0189(13) 0.0231(14) 0.0279(14) 0.0076(11) 0.0019(11) 0.0013(11)
N23 0.0238(13) 0.0160(12) 0.0184(12) -0.0030(10) -0.0002(10) 0.0016(10)
N24 0.0167(12) 0.0149(11) 0.0172(11) 0.0020(9) -0.0015(9) -0.0023(9)
N25 0.0224(14) 0.0278(15) 0.0266(14) 0.0056(11) -0.0104(11) -0.0048(12)
N26 0.0391(17) 0.0208(14) 0.0388(17) 0.0067(12) -0.0231(14) -0.0038(13)
N27 0.0230(14) 0.0265(15) 0.0301(15) -0.0012(12) -0.0059(11) 0.0026(12)
O3 0.0452(13) 0.0415(12) 0.0409(14) -0.0022(12) -0.0033(11) -0.0022(11)
O4 0.0452(13) 0.0415(12) 0.0409(14) -0.0022(12) -0.0033(11) -0.0022(11)
O5 0.0452(13) 0.0415(12) 0.0409(14) -0.0022(12) -0.0033(11) -0.0022(11)
O2 0.0452(13) 0.0415(12) 0.0409(14) -0.0022(12) -0.0033(11) -0.0022(11)
O2A 0.0452(13) 0.0415(12) 0.0409(14) -0.0022(12) -0.0033(11) -0.0022(11)
O3A 0.0452(13) 0.0415(12) 0.0409(14) -0.0022(12) -0.0033(11) -0.0022(11)
O4A 0.0452(13) 0.0415(12) 0.0409(14) -0.0022(12) -0.0033(11) -0.0022(11)
O5A 0.0452(13) 0.0415(12) 0.0409(14) -0.0022(12) -0.0033(11) -0.0022(11)
O3B 0.0452(13) 0.0415(12) 0.0409(14) -0.0022(12) -0.0033(11) -0.0022(11)
O4B 0.0452(13) 0.0415(12) 0.0409(14) -0.0022(12) -0.0033(11) -0.0022(11)
O5B 0.0452(13) 0.0415(12) 0.0409(14) -0.0022(12) -0.0033(11) -0.0022(11)
O10 0.063(4) 0.042(4) 0.047(4) -0.010(3) -0.018(3) -0.007(3)
O8 0.079(4) 0.071(3) 0.046(3) -0.020(2) 0.004(2) -0.024(3)
O6 0.0190(13) 0.0433(17) 0.069(2) 0.0051(15) -0.0081(13) -0.0006(12)
O7 0.065(2) 0.0402(18) 0.053(2) 0.0060(15) 0.0051(17) -0.0069(16)
O9 0.060(2) 0.057(2) 0.075(3) -0.008(2) 0.006(2) 0.0096(19)
O1 0.0257(13) 0.0470(17) 0.0379(15) -0.0014(13) 0.0089(11) -0.0104(12)
S1 0.0293(5) 0.0501(6) 0.0486(6) -0.0234(5) 0.0007(4) 0.0121(4)
S2 0.0230(4) 0.0241(4) 0.0419(5) -0.0003(4) -0.0045(4) 0.0011(3)
S3 0.0336(5) 0.0247(4) 0.0257(4) 0.0014(3) 0.0021(3) 0.0016(3)
S4 0.0360(5) 0.0273(5) 0.0462(6) 0.0051(4) 0.0172(4) -0.0004(4)
S5 0.0294(4) 0.0187(4) 0.0265(4) 0.0002(3) -0.0046(3) 0.0021(3)
S6 0.0417(6) 0.0814(9) 0.0263(5) -0.0151(5) -0.0168(4) 0.0136(6)
S7 0.0646(10) 0.0403(8) 0.0493(9) 0.0045(7) -0.0336(8) -0.0155(7)
S8 0.0138(15) 0.043(2) 0.070(3) -0.037(2) -0.0006(16) -0.0053(15)
Co1 0.01366(18) 0.0189(2) 0.01563(19) 0.00078(15) -0.00173(14) -0.00218(15)
Co2 0.0180(2) 0.01613(19) 0.01470(19) -0.00029(14) -0.00173(15) 0.00073(15)
Co3 0.01488(19) 0.01450(19) 0.01572(19) 0.00335(14) -0.00302(14) -0.00120(14)
Co4 0.01315(19) 0.0215(2) 0.0189(2) 0.00134(15) -0.00095(15) -0.00047(15)
Cl1 0.0378(5) 0.0343(5) 0.0463(6) 0.0068(4) 0.0129(4) 0.0026(4)

loop_
_atom_type_symbol
_atom_type_description
_atom_type_scat_dispersion_real
_atom_type_scat_dispersion_imag
_atom_type_scat_source
C C 0.0033 0.0016 'International Tables Vol C Tables 4.2.6.8 and 6.1.1.4'
H H 0.0000 0.0000 'International Tables Vol C Tables 4.2.6.8 and 6.1.1.4'
N N 0.0061 0.0033 'International Tables Vol C Tables 4.2.6.8 and 6.1.1.4'
O O 0.0106 0.0060 'International Tables Vol C Tables 4.2.6.8 and 6.1.1.4'
S S 0.1246 0.1234 'International Tables Vol C Tables 4.2.6.8 and 6.1.1.4'
Co Co 0.3494 0.9721 'International Tables Vol C Tables 4.2.6.8 and 6.1.1.4'
Cl Cl 0.1484 0.1585 'International Tables Vol C Tables 4.2.6.8 and 6.1.1.4'

loop_
_geom_angle_atom_site_label_1
_geom_angle_atom_site_label_2
_geom_angle_atom_site_label_3
_geom_angle
C98 C1 C92 119.2(3)
C98 C1 H1 120.4
C92 C1 H1 120.4
N17 C4 C12 167.0(8)
N26 C6 S7 176.8(5)
N26 C11 S8 168.9(14)
N7 C7 C26 178.1(7)
N25 C8 S2 178.0(3)
N22 C9 S3 177.5(3)
C4 C12 H12A 109.5
C4 C12 H12B 109.5
H12A C12 H12B 109.5
C4 C12 H12C 109.5
H12A C12 H12C 109.5
H12B C12 H12C 109.5
N18 C16 C25 178.6(5)
C61 C17 C79 117.4(3)
C61 C17 C43 119.8(3)
C79 C17 C43 122.8(3)
C40 C18 C80 116.9(3)
C40 C18 C28 119.3(3)
C80 C18 C28 123.7(3)
N8 C19 C39 121.8(3)
N8 C19 H19 119.1
C39 C19 H19 119.1
N11 C21 C23 121.3(3)
N11 C21 C38 118.7(3)
C23 C21 C38 120.0(3)
N20 C22 C54 121.9(3)
N20 C22 H22 119.1
C54 C22 H22 119.1
N20 C23 C21 121.1(3)
N20 C23 C40 118.5(3)
C21 C23 C40 120.4(3)
N23 C24 C51 123.7(3)
N23 C24 C42 116.3(3)
C51 C24 C42 120.1(3)
C16 C25 H25A 109.5
C16 C25 H25B 109.5
H25A C25 H25B 109.5
C16 C25 H25C 109.5
H25A C25 H25C 109.5
H25B C25 H25C 109.5
C7 C26 H26A 109.5
C7 C26 H26B 109.5
H26A C26 H26B 109.5
C7 C26 H26C 109.5
H26A C26 H26C 109.5
H26B C26 H26C 109.5
C35 C27 C100 117.0(3)
C35 C27 C56 119.7(3)
C100 C27 C56 123.3(3)
C38 C28 C75 116.6(3)
C38 C28 C18 119.7(3)
C75 C28 C18 123.7(3)
N4 C30 S4 177.9(3)
N14 C31 C33 121.6(3)
N14 C31 H31 119.2
C33 C31 H31 119.2
N13 C32 C94 121.4(3)
N13 C32 C61 118.6(3)
C94 C32 C61 120.0(3)
N13 C33 C31 121.6(3)
N13 C33 H33 119.2
C31 C33 H33 119.2
N12 C34 C43 123.1(3)
N12 C34 C94 116.2(3)
C43 C34 C94 120.7(3)
N10 C35 C27 123.5(3)
N10 C35 C53 116.3(3)
C27 C35 C53 120.2(3)
N6 C36 C101 121.6(3)
N6 C36 H36 119.2
C101 C36 H36 119.2
N24 C38 C28 123.8(3)
N24 C38 C21 116.0(2)
C28 C38 C21 120.2(3)
N15 C39 C19 121.3(3)
N15 C39 H39 119.3
C19 C39 H39 119.3
N2 C40 C18 123.5(3)
N2 C40 C23 116.1(3)
C18 C40 C23 120.4(3)
N8 C42 C55 121.4(3)
N8 C42 C24 118.6(3)
C55 C42 C24 120.1(3)
C98 C43 C34 117.7(3)
C98 C43 C17 123.4(3)
C34 C43 C17 118.9(3)
C45 C44 C102 116.8(3)
C45 C44 C51 119.6(3)
C102 C44 C51 123.6(3)
N5 C45 C44 123.6(3)
N5 C45 C55 116.0(3)
C44 C45 C55 120.4(3)
N19 C48 C56 123.3(3)
N19 C48 C57 116.3(3)
C56 C48 C57 120.4(3)
C89 C51 C24 116.6(3)
C89 C51 C44 123.8(3)
C24 C51 C44 119.6(3)
N24 C52 C88 122.7(3)
N24 C52 H52 118.6
C88 C52 H52 118.6
N6 C53 C57 121.6(3)
N6 C53 C35 118.4(3)
C57 C53 C35 120.0(3)
N11 C54 C22 121.5(3)
N11 C54 H54 119.3
C22 C54 H54 119.3
N15 C55 C42 121.1(3)
N15 C55 C45 118.7(3)
C42 C55 C45 120.2(3)
C48 C56 C83 117.0(3)
C48 C56 C27 119.2(3)
C83 C56 C27 123.8(3)
N9 C57 C53 121.2(3)
N9 C57 C48 118.4(3)
C53 C57 C48 120.4(3)
N27 C60 S5 177.7(3)
N16 C61 C17 123.3(3)
N16 C61 C32 116.3(3)
C17 C61 C32 120.4(3)
N16 C64 C97 122.6(3)
N16 C64 H64 118.7
C97 C64 H64 118.7
N21 C68 S1 179.5(4)
N2 C69 C81 122.7(3)
N2 C69 H69 118.6
C81 C69 H69 118.6
C88 C75 C28 119.6(3)
C88 C75 H75 120.2
C28 C75 H75 120.2
N19 C78 C104 122.4(3)
N19 C78 H78 118.8
C104 C78 H78 118.8
C97 C79 C17 119.1(3)
C97 C79 H79 120.5
C17 C79 H79 120.5
C81 C80 C18 119.2(3)
C81 C80 H80 120.4
C18 C80 H80 120.4
C80 C81 C69 119.5(3)
C80 C81 H81 120.2
C69 C81 H81 120.2
N10 C82 C90 122.5(3)
N10 C82 H82 118.7
C90 C82 H82 118.7
C104 C83 C56 119.2(3)
C104 C83 H83 120.4
C56 C83 H83 120.4
N23 C85 C105 122.4(3)
N23 C85 H85 118.8
C105 C85 H85 118.8
N5 C86 C103 122.6(3)
N5 C86 H86 118.7
C103 C86 H86 118.7
C75 C88 C52 119.4(3)
C75 C88 H88 120.3
C52 C88 H88 120.3
C105 C89 C51 119.6(3)
C105 C89 H89 120.2
C51 C89 H89 120.2
C100 C90 C82 119.5(3)
C100 C90 H90 120.3
C82 C90 H90 120.3
N3 C91 S6 176.9(3)
N12 C92 C1 123.1(3)
N12 C92 H92 118.5
C1 C92 H92 118.5
N14 C94 C32 121.2(3)
N14 C94 C34 118.7(3)
C32 C94 C34 120.1(3)
C79 C97 C64 119.7(3)
C79 C97 H97 120.2
C64 C97 H97 120.2
C1 C98 C43 119.3(3)
C1 C98 H98 120.3
C43 C98 H98 120.3
C90 C100 C27 119.4(3)
C90 C100 H100 120.3
C27 C100 H100 120.3
N9 C101 C36 121.6(3)
N9 C101 H101 119.2
C36 C101 H101 119.2
C103 C102 C44 119.5(3)
C103 C102 H102 120.2
C44 C102 H102 120.2
C102 C103 C86 119.4(3)
C102 C103 H103 120.3
C86 C103 H103 120.3
C83 C104 C78 119.8(3)
C83 C104 H104 120.1
C78 C104 H104 120.1
C89 C105 C85 119.9(3)
C89 C105 H105 120.0
C85 C105 H105 120.0
C2 C3 H3A 109.5
C2 C3 H3B 109.5
H3A C3 H3B 109.5
C2 C3 H3C 109.5
H3A C3 H3C 109.5
H3B C3 H3C 109.5
N1 C2 C3 174.2(11)
C19 N8 C42 117.0(3)
C19 N8 Co2 130.5(2)
C42 N8 Co2 112.5(2)
C101 N9 C57 117.1(3)
C101 N9 Co1 129.7(2)
C57 N9 Co1 112.5(2)
C82 N10 C35 118.1(3)
C82 N10 Co4 127.3(2)
C35 N10 Co4 114.5(2)
C54 N11 C21 117.1(3)
C54 N11 Co3 129.3(2)
C21 N11 Co3 112.98(19)
C92 N12 C34 117.6(3)
C92 N12 Co3 127.5(2)
C34 N12 Co3 114.83(19)
C33 N13 C32 117.0(3)
C33 N13 Co2 130.4(2)
C32 N13 Co2 112.58(19)
C31 N14 C94 117.1(3)
C31 N14 Co3 130.0(2)
C94 N14 Co3 112.8(2)
C39 N15 C55 117.5(3)
C39 N15 Co4 130.0(2)
C55 N15 Co4 112.5(2)
C64 N16 C61 118.0(3)
C64 N16 Co2 126.7(2)
C61 N16 Co2 115.30(19)
C22 N20 C23 117.1(3)
C22 N20 Co1 129.9(2)
C23 N20 Co1 112.89(19)
C78 N19 C48 118.3(3)
C78 N19 Co1 125.7(2)
C48 N19 Co1 115.7(2)
C36 N6 C53 116.8(3)
C36 N6 Co4 129.9(2)
C53 N6 Co4 113.30(19)
C86 N5 C45 118.0(3)
C86 N5 Co4 125.7(2)
C45 N5 Co4 116.2(2)
C30 N4 Co2 168.9(3)
C91 N3 Co2 164.7(3)
C69 N2 C40 118.1(3)
C69 N2 Co1 126.9(2)
C40 N2 Co1 115.04(19)
C68 N21 Co1 162.5(3)
C9 N22 Co3 131.0(2)
C85 N23 C24 117.8(3)
C85 N23 Co2 126.6(2)
C24 N23 Co2 115.5(2)
C52 N24 C38 118.0(3)
C52 N24 Co3 127.0(2)
C38 N24 Co3 114.83(19)
C8 N25 Co1 131.8(3)
C6 N26 C11 48.1(8)
C6 N26 Co3 167.9(4)
C11 N26 Co3 143.9(8)
C60 N27 Co4 162.9(3)
N28 C106 C107 172(5)
N21 Co1 N25 106.20(12)
N21 Co1 N19 92.79(11)
N25 Co1 N19 90.24(11)
N21 Co1 N2 92.65(11)
N25 Co1 N2 92.52(11)
N19 Co1 N2 172.97(10)
N21 Co1 N20 90.12(11)
N25 Co1 N20 161.24(11)
N19 Co1 N20 98.29(10)
N2 Co1 N20 77.24(9)
N21 Co1 N9 166.12(11)
N25 Co1 N9 83.33(11)
N19 Co1 N9 76.84(10)
N2 Co1 N9 97.06(10)
N20 Co1 N9 82.41(9)
N3 Co2 N4 94.62(12)
N3 Co2 N23 92.98(11)
N4 Co2 N23 93.98(11)
N3 Co2 N16 94.51(11)
N4 Co2 N16 93.12(11)
N23 Co2 N16 169.23(10)
N3 Co2 N13 92.47(11)
N4 Co2 N13 168.47(11)
N23 Co2 N13 94.73(10)
N16 Co2 N13 77.24(10)
N3 Co2 N8 169.79(11)
N4 Co2 N8 88.34(11)
N23 Co2 N8 77.05(10)
N16 Co2 N8 95.08(10)
N13 Co2 N8 86.26(10)
N26 Co3 N22 98.58(14)
N26 Co3 N12 95.35(11)
N22 Co3 N12 92.25(10)
N26 Co3 N24 93.17(11)
N22 Co3 N24 93.20(10)
N12 Co3 N24 169.10(10)
N26 Co3 N14 94.25(13)
N22 Co3 N14 164.23(11)
N12 Co3 N14 77.39(10)
N24 Co3 N14 95.22(10)
N26 Co3 N11 170.24(11)
N22 Co3 N11 83.13(10)
N12 Co3 N11 94.18(9)
N24 Co3 N11 77.11(9)
N14 Co3 N11 85.78(10)
O1 Co4 N27 98.16(12)
O1 Co4 N5 89.45(11)
N27 Co4 N5 94.45(11)
O1 Co4 N6 166.92(11)
N27 Co4 N6 88.78(11)
N5 Co4 N6 101.11(10)
O1 Co4 N10 91.08(11)
N27 Co4 N10 94.15(11)
N5 Co4 N10 171.22(10)
N6 Co4 N10 77.31(10)
O1 Co4 N15 90.20(11)
N27 Co4 N15 167.70(11)
N5 Co4 N15 76.53(10)
N6 Co4 N15 84.86(10)
N10 Co4 N15 94.71(10)
O2A Cl1 O5 154.6(7)
O2A Cl1 O4 77.9(7)
O5 Cl1 O4 117.2(5)
O2A Cl1 O4A 141.7(9)
O5 Cl1 O4A 14.7(7)
O4 Cl1 O4A 115.3(9)
O2A Cl1 O3 77.7(7)
O5 Cl1 O3 114.3(4)
O4 Cl1 O3 105.4(5)
O4A Cl1 O3 126.7(8)
O2A Cl1 O5A 93.4(9)
O5 Cl1 O5A 100.4(7)
O4 Cl1 O5A 16.8(6)
O4A Cl1 O5A 99.1(10)
O3 Cl1 O5A 115.6(7)
O2A Cl1 O3A 94.2(8)
O5 Cl1 O3A 96.5(6)
O4 Cl1 O3A 116.1(7)
O4A Cl1 O3A 109.1(9)
O3 Cl1 O3A 17.8(5)
O5A Cl1 O3A 121.8(10)
O2A Cl1 O3B 116.5(8)
O5 Cl1 O3B 76.1(6)
O4 Cl1 O3B 117.8(7)
O4A Cl1 O3B 89.9(8)
O3 Cl1 O3B 39.3(5)
O5A Cl1 O3B 116.3(9)
O3A Cl1 O3B 22.3(6)
O2A Cl1 O2 42.5(6)
O5 Cl1 O2 112.1(4)
O4 Cl1 O2 104.8(4)
O4A Cl1 O2 99.8(6)
O3 Cl1 O2 101.5(3)
O5A Cl1 O2 113.6(7)
O3A Cl1 O2 110.3(7)
O3B Cl1 O2 126.7(6)
O2A Cl1 O4B 122.6(8)
O5 Cl1 O4B 32.7(5)
O4 Cl1 O4B 120.1(7)
O4A Cl1 O4B 19.2(7)
O3 Cl1 O4B 132.4(6)
O5A Cl1 O4B 106.2(8)
O3A Cl1 O4B 117.1(8)
O3B Cl1 O4B 102.1(8)
O2 Cl1 O4B 80.6(6)
O2A Cl1 O5B 116.9(8)
O5 Cl1 O5B 80.5(6)
O4 Cl1 O5B 39.0(5)
O4A Cl1 O5B 83.4(10)
O3 Cl1 O5B 112.3(6)
O5A Cl1 O5B 24.4(6)
O3A Cl1 O5B 110.6(8)
O3B Cl1 O5B 97.9(7)
O2 Cl1 O5B 135.1(5)
O4B Cl1 O5B 96.4(7)

loop_
_geom_bond_atom_site_label_1
_geom_bond_atom_site_label_2
_geom_bond_distance
C1 C98 1.377(5)
C1 C92 1.402(4)
C1 H1 0.9500
C4 N17 1.091(6)
C4 C12 1.520(9)
C6 N26 1.168(6)
C6 S7 1.645(5)
C11 N26 1.299(16)
C11 S8 1.643(16)
C7 N7 1.161(8)
C7 C26 1.443(8)
C8 N25 1.184(5)
C8 S2 1.624(4)
C9 N22 1.187(4)
C9 S3 1.633(4)
C12 H12A 0.9800
C12 H12B 0.9800
C12 H12C 0.9800
C16 N18 1.150(6)
C16 C25 1.486(7)
C17 C61 1.401(4)
C17 C79 1.414(4)
C17 C43 1.465(4)
C18 C40 1.409(4)
C18 C80 1.418(4)
C18 C28 1.466(4)
C19 N8 1.332(4)
C19 C39 1.418(4)
C19 H19 0.9500
C21 N11 1.357(4)
C21 C23 1.395(4)
C21 C38 1.454(4)
C22 N20 1.323(4)
C22 C54 1.411(4)
C22 H22 0.9500
C23 N20 1.360(4)
C23 C40 1.448(4)
C24 N23 1.362(4)
C24 C51 1.412(4)
C24 C42 1.450(4)
C25 H25A 0.9800
C25 H25B 0.9800
C25 H25C 0.9800
C26 H26A 0.9800
C26 H26B 0.9800
C26 H26C 0.9800
C27 C35 1.404(4)
C27 C100 1.415(4)
C27 C56 1.459(4)
C28 C38 1.409(4)
C28 C75 1.421(4)
C30 N4 1.167(5)
C30 S4 1.629(4)
C31 N14 1.332(4)
C31 C33 1.403(5)
C31 H31 0.9500
C32 N13 1.358(4)
C32 C94 1.388(4)
C32 C61 1.450(4)
C33 N13 1.333(4)
C33 H33 0.9500
C34 N12 1.360(4)
C34 C43 1.405(4)
C34 C94 1.451(4)
C35 N10 1.351(4)
C35 C53 1.452(4)
C36 N6 1.332(4)
C36 C101 1.406(4)
C36 H36 0.9500
C38 N24 1.359(4)
C39 N15 1.324(4)
C39 H39 0.9500
C40 N2 1.361(4)
C42 N8 1.358(4)
C42 C55 1.399(4)
C43 C98 1.404(4)
C44 C45 1.404(4)
C44 C102 1.412(5)
C44 C51 1.462(5)
C45 N5 1.361(4)
C45 C55 1.446(4)
C48 N19 1.354(4)
C48 C56 1.405(4)
C48 C57 1.448(4)
C51 C89 1.410(5)
C52 N24 1.335(4)
C52 C88 1.406(4)
C52 H52 0.9500
C53 N6 1.357(4)
C53 C57 1.384(4)
C54 N11 1.327(4)
C54 H54 0.9500
C55 N15 1.360(4)
C56 C83 1.418(4)
C57 N9 1.359(4)
C60 N27 1.177(4)
C60 S5 1.634(3)
C61 N16 1.355(4)
C64 N16 1.341(4)
C64 C97 1.395(5)
C64 H64 0.9500
C68 N21 1.158(5)
C68 S1 1.628(4)
C69 N2 1.333(4)
C69 C81 1.400(5)
C69 H69 0.9500
C75 C88 1.378(4)
C75 H75 0.9500
C78 N19 1.332(4)
C78 C104 1.399(5)
C78 H78 0.9500
C79 C97 1.375(5)
C79 H79 0.9500
C80 C81 1.385(4)
C80 H80 0.9500
C81 H81 0.9500
C82 N10 1.331(4)
C82 C90 1.405(5)
C82 H82 0.9500
C83 C104 1.370(5)
C83 H83 0.9500
C85 N23 1.335(4)
C85 C105 1.401(5)
C85 H85 0.9500
C86 N5 1.329(4)
C86 C103 1.404(5)
C86 H86 0.9500
C88 H88 0.9500
C89 C105 1.374(6)
C89 H89 0.9500
C90 C100 1.366(5)
C90 H90 0.9500
C91 N3 1.158(4)
C91 S6 1.630(3)
C92 N12 1.335(4)
C92 H92 0.9500
C94 N14 1.360(4)
C97 H97 0.9500
C98 H98 0.9500
C100 H100 0.9500
C101 N9 1.327(4)
C101 H101 0.9500
C102 C103 1.377(5)
C102 H102 0.9500
C103 H103 0.9500
C104 H104 0.9500
C105 H105 0.9500
N1 C2 1.136(12)
C3 C2 1.375(13)
C3 H3A 0.9800
C3 H3B 0.9800
C3 H3C 0.9800
N8 Co2 2.198(3)
N9 Co1 2.195(3)
N10 Co4 2.161(3)
N11 Co3 2.174(2)
N12 Co3 2.153(3)
N13 Co2 2.184(3)
N14 Co3 2.174(3)
N15 Co4 2.211(3)
N16 Co2 2.142(3)
N20 Co1 2.173(2)
N19 Co1 2.140(3)
N6 Co4 2.157(3)
N5 Co4 2.142(3)
N4 Co2 2.073(3)
N3 Co2 2.052(3)
N2 Co1 2.147(3)
N21 Co1 2.036(3)
N22 Co3 2.136(3)
N23 Co2 2.141(3)
N24 Co3 2.160(3)
N25 Co1 2.082(3)
N26 Co3 2.037(3)
N27 Co4 2.062(3)
O3 Cl1 1.450(8)
O4 Cl1 1.427(8)
O5 Cl1 1.365(10)
O2 Cl1 1.520(4)
O2A Cl1 1.221(12)
O3A Cl1 1.502(17)
O4A Cl1 1.44(2)
O5A Cl1 1.459(17)
O3B Cl1 1.503(14)
O4B Cl1 1.547(15)
O5B Cl1 1.625(14)
N28 C106 1.120(9)
C106 C107 1.564(9)
C107 H10A 0.9800
C107 H10B 0.9800
C107 H10C 0.9800
O1 Co4 2.049(3)

loop_
_geom_torsion_atom_site_label_1
_geom_torsion_atom_site_label_2
_geom_torsion_atom_site_label_3
_geom_torsion_atom_site_label_4
_geom_torsion
N11 C21 C23 N20 -1.2(4)
C38 C21 C23 N20 178.0(3)
N11 C21 C23 C40 -179.8(3)
C38 C21 C23 C40 -0.6(4)
C40 C18 C28 C38 -0.7(4)
C80 C18 C28 C38 -178.4(3)
C40 C18 C28 C75 179.4(3)
C80 C18 C28 C75 1.7(5)
N14 C31 C33 N13 -0.1(5)
C100 C27 C35 N10 0.0(4)
C56 C27 C35 N10 -179.8(3)
C100 C27 C35 C53 179.7(3)
C56 C27 C35 C53 -0.1(4)
C75 C28 C38 N24 -1.1(4)
C18 C28 C38 N24 179.0(3)
C75 C28 C38 C21 -179.1(3)
C18 C28 C38 C21 1.0(4)
N11 C21 C38 N24 0.8(4)
C23 C21 C38 N24 -178.5(3)
N11 C21 C38 C28 178.9(3)
C23 C21 C38 C28 -0.3(4)
N8 C19 C39 N15 -1.6(5)
C80 C18 C40 N2 -1.6(4)
C28 C18 C40 N2 -179.5(3)
C80 C18 C40 C23 177.7(3)
C28 C18 C40 C23 -0.2(4)
N20 C23 C40 N2 1.6(4)
C21 C23 C40 N2 -179.9(3)
N20 C23 C40 C18 -177.8(3)
C21 C23 C40 C18 0.8(4)
N23 C24 C42 N8 2.4(4)
C51 C24 C42 N8 -177.3(3)
N23 C24 C42 C55 -177.9(3)
C51 C24 C42 C55 2.4(4)
N12 C34 C43 C98 1.8(4)
C94 C34 C43 C98 -179.0(3)
N12 C34 C43 C17 -178.4(3)
C94 C34 C43 C17 0.8(4)
C61 C17 C43 C98 -179.7(3)
C79 C17 C43 C98 0.0(5)
C61 C17 C43 C34 0.5(4)
C79 C17 C43 C34 -179.8(3)
C102 C44 C45 N5 4.1(5)
C51 C44 C45 N5 -178.2(3)
C102 C44 C45 C55 -173.5(3)
C51 C44 C45 C55 4.2(5)
N23 C24 C51 C89 1.2(5)
C42 C24 C51 C89 -179.1(3)
N23 C24 C51 C44 -179.1(3)
C42 C24 C51 C44 0.6(5)
C45 C44 C51 C89 175.8(3)
C102 C44 C51 C89 -6.7(6)
C45 C44 C51 C24 -3.9(5)
C102 C44 C51 C24 173.7(3)
N10 C35 C53 N6 -2.7(4)
C27 C35 C53 N6 177.5(3)
N10 C35 C53 C57 177.0(3)
C27 C35 C53 C57 -2.7(4)
N20 C22 C54 N11 -0.1(5)
N8 C42 C55 N15 -0.5(5)
C24 C42 C55 N15 179.8(3)
N8 C42 C55 C45 177.6(3)
C24 C42 C55 C45 -2.1(4)
N5 C45 C55 N15 -0.9(4)
C44 C45 C55 N15 176.9(3)
N5 C45 C55 C42 -179.0(3)
C44 C45 C55 C42 -1.2(5)
N19 C48 C56 C83 -1.8(5)
C57 C48 C56 C83 176.3(3)
N19 C48 C56 C27 179.8(3)
C57 C48 C56 C27 -2.1(4)
C35 C27 C56 C48 2.5(4)
C100 C27 C56 C48 -177.3(3)
C35 C27 C56 C83 -175.7(3)
C100 C27 C56 C83 4.4(5)
N6 C53 C57 N9 1.6(4)
C35 C53 C57 N9 -178.1(3)
N6 C53 C57 C48 -177.1(3)
C35 C53 C57 C48 3.1(4)
N19 C48 C57 N9 -1.3(4)
C56 C48 C57 N9 -179.5(3)
N19 C48 C57 C53 177.5(3)
C56 C48 C57 C53 -0.7(4)
C79 C17 C61 N16 -1.4(4)
C43 C17 C61 N16 178.3(3)
C79 C17 C61 C32 179.0(3)
C43 C17 C61 C32 -1.3(4)
N13 C32 C61 N16 0.9(4)
C94 C32 C61 N16 -178.9(3)
N13 C32 C61 C17 -179.5(3)
C94 C32 C61 C17 0.7(4)
C38 C28 C75 C88 -0.6(5)
C18 C28 C75 C88 179.3(3)
C61 C17 C79 C97 1.1(5)
C43 C17 C79 C97 -178.6(3)
C40 C18 C80 C81 -0.2(4)
C28 C18 C80 C81 177.6(3)
C18 C80 C81 C69 0.9(5)
N2 C69 C81 C80 0.0(5)
C48 C56 C83 C104 0.5(5)
C27 C56 C83 C104 178.8(3)
C28 C75 C88 C52 1.7(5)
N24 C52 C88 C75 -1.2(5)
C24 C51 C89 C105 -1.0(6)
C44 C51 C89 C105 179.3(4)
N10 C82 C90 C100 0.2(5)
C98 C1 C92 N12 2.5(5)
N13 C32 C94 N14 0.4(4)
C61 C32 C94 N14 -179.7(3)
N13 C32 C94 C34 -179.2(3)
C61 C32 C94 C34 0.6(4)
N12 C34 C94 N14 -1.7(4)
C43 C34 C94 N14 179.0(3)
N12 C34 C94 C32 177.9(3)
C43 C34 C94 C32 -1.4(4)
C17 C79 C97 C64 -0.3(5)
N16 C64 C97 C79 -0.3(5)
C92 C1 C98 C43 -0.4(5)
C34 C43 C98 C1 -1.6(5)
C17 C43 C98 C1 178.6(3)
C82 C90 C100 C27 1.3(5)
C35 C27 C100 C90 -1.4(5)
C56 C27 C100 C90 178.5(3)
N6 C36 C101 N9 1.7(5)
C45 C44 C102 C103 -1.4(5)
C51 C44 C102 C103 -179.1(3)
C44 C102 C103 C86 -2.1(6)
N5 C86 C103 C102 3.5(6)
C56 C83 C104 C78 1.2(6)
N19 C78 C104 C83 -1.8(6)
C51 C89 C105 C85 0.5(6)
N23 C85 C105 C89 0.0(6)
C39 C19 N8 C42 1.3(5)
C39 C19 N8 Co2 -179.7(2)
C55 C42 N8 C19 -0.2(4)
C24 C42 N8 C19 179.4(3)
C55 C42 N8 Co2 -179.5(2)
C24 C42 N8 Co2 0.2(3)
C36 C101 N9 C57 1.4(4)
C36 C101 N9 Co1 170.8(2)
C53 C57 N9 C101 -3.0(4)
C48 C57 N9 C101 175.8(3)
C53 C57 N9 Co1 -174.2(2)
C48 C57 N9 Co1 4.6(3)
C90 C82 N10 C35 -1.5(5)
C90 C82 N10 Co4 175.4(2)
C27 C35 N10 C82 1.4(4)
C53 C35 N10 C82 -178.3(3)
C27 C35 N10 Co4 -175.9(2)
C53 C35 N10 Co4 4.4(3)
C22 C54 N11 C21 -1.4(4)
C22 C54 N11 Co3 -171.9(2)
C23 C21 N11 C54 2.1(4)
C38 C21 N11 C54 -177.2(3)
C23 C21 N11 Co3 174.1(2)
C38 C21 N11 Co3 -5.1(3)
C1 C92 N12 C34 -2.3(5)
C1 C92 N12 Co3 177.6(2)
C43 C34 N12 C92 0.2(4)
C94 C34 N12 C92 -179.1(3)
C43 C34 N12 Co3 -179.8(2)
C94 C34 N12 Co3 0.9(3)
C31 C33 N13 C32 0.1(4)
C31 C33 N13 Co2 -180.0(2)
C94 C32 N13 C33 -0.2(4)
C61 C32 N13 C33 180.0(3)
C94 C32 N13 Co2 179.8(2)
C61 C32 N13 Co2 0.0(3)
C33 C31 N14 C94 0.3(4)
C33 C31 N14 Co3 177.3(2)
C32 C94 N14 C31 -0.5(4)
C34 C94 N14 C31 179.2(3)
C32 C94 N14 Co3 -178.0(2)
C34 C94 N14 Co3 1.7(3)
C19 C39 N15 C55 0.8(5)
C19 C39 N15 Co4 -179.6(2)
C42 C55 N15 C39 0.2(4)
C45 C55 N15 C39 -177.9(3)
C42 C55 N15 Co4 -179.4(2)
C45 C55 N15 Co4 2.4(3)
C97 C64 N16 C61 0.0(5)
C97 C64 N16 Co2 -177.9(2)
C17 C61 N16 C64 0.9(4)
C32 C61 N16 C64 -179.6(3)
C17 C61 N16 Co2 179.1(2)
C32 C61 N16 Co2 -1.4(3)
C54 C22 N20 C23 1.0(4)
C54 C22 N20 Co1 -176.0(2)
C21 C23 N20 C22 -0.3(4)
C40 C23 N20 C22 178.2(3)
C21 C23 N20 Co1 177.2(2)
C40 C23 N20 Co1 -4.2(3)
C104 C78 N19 C48 0.6(5)
C104 C78 N19 Co1 -172.7(3)
C56 C48 N19 C78 1.2(5)
C57 C48 N19 C78 -176.9(3)
C56 C48 N19 Co1 175.3(2)
C57 C48 N19 Co1 -2.9(3)
C101 C36 N6 C53 -3.1(4)
C101 C36 N6 Co4 178.8(2)
C57 C53 N6 C36 1.5(4)
C35 C53 N6 C36 -178.8(3)
C57 C53 N6 Co4 179.9(2)
C35 C53 N6 Co4 -0.3(3)
C103 C86 N5 C45 -1.0(5)
C103 C86 N5 Co4 174.7(3)
C44 C45 N5 C86 -2.9(5)
C55 C45 N5 C86 174.8(3)
C44 C45 N5 Co4 -179.0(2)
C55 C45 N5 Co4 -1.3(3)
S4 C30 N4 Co2 -73(9)
S6 C91 N3 Co2 48(7)
C81 C69 N2 C40 -1.7(5)
C81 C69 N2 Co1 179.6(2)
C18 C40 N2 C69 2.6(4)
C23 C40 N2 C69 -176.7(3)
C18 C40 N2 Co1 -178.7(2)
C23 C40 N2 Co1 2.0(3)
S1 C68 N21 Co1 -28(51)
S3 C9 N22 Co3 26(8)
C105 C85 N23 C24 0.1(5)
C105 C85 N23 Co2 -176.0(3)
C51 C24 N23 C85 -0.8(5)
C42 C24 N23 C85 179.5(3)
C51 C24 N23 Co2 175.8(2)
C42 C24 N23 Co2 -3.9(3)
C88 C52 N24 C38 -0.4(5)
C88 C52 N24 Co3 174.6(2)
C28 C38 N24 C52 1.6(4)
C21 C38 N24 C52 179.7(3)
C28 C38 N24 Co3 -174.0(2)
C21 C38 N24 Co3 4.1(3)
S2 C8 N25 Co1 -8(10)
S7 C6 N26 C11 -16(8)
S7 C6 N26 Co3 172(7)
S8 C11 N26 C6 10(6)
S8 C11 N26 Co3 -173(5)
S5 C60 N27 Co4 116(8)
C68 N21 Co1 N25 163.0(9)
C68 N21 Co1 N19 -106.0(10)
C68 N21 Co1 N2 69.6(10)
C68 N21 Co1 N20 -7.7(10)
C68 N21 Co1 N9 -64.8(12)
C8 N25 Co1 N21 171.6(3)
C8 N25 Co1 N19 78.7(4)
C8 N25 Co1 N2 -94.9(3)
C8 N25 Co1 N20 -38.8(6)
C8 N25 Co1 N9 2.0(3)
C78 N19 Co1 N21 -11.8(3)
C48 N19 Co1 N21 174.6(2)
C78 N19 Co1 N25 94.4(3)
C48 N19 Co1 N25 -79.1(2)
C78 N19 Co1 N2 -152.4(7)
C48 N19 Co1 N2 34.0(9)
C78 N19 Co1 N20 -102.3(3)
C48 N19 Co1 N20 84.1(2)
C78 N19 Co1 N9 177.5(3)
C48 N19 Co1 N9 4.0(2)
C69 N2 Co1 N21 85.9(3)
C40 N2 Co1 N21 -92.7(2)
C69 N2 Co1 N25 -20.4(3)
C40 N2 Co1 N25 160.9(2)
C69 N2 Co1 N19 -133.4(8)
C40 N2 Co1 N19 47.9(9)
C69 N2 Co1 N20 175.5(3)
C40 N2 Co1 N20 -3.2(2)
C69 N2 Co1 N9 -104.0(3)
C40 N2 Co1 N9 77.3(2)
C22 N20 Co1 N21 -86.3(3)
C23 N20 Co1 N21 96.6(2)
C22 N20 Co1 N25 122.8(4)
C23 N20 Co1 N25 -54.3(4)
C22 N20 Co1 N19 6.6(3)
C23 N20 Co1 N19 -170.6(2)
C22 N20 Co1 N2 -179.0(3)
C23 N20 Co1 N2 3.9(2)
C22 N20 Co1 N9 82.0(3)
C23 N20 Co1 N9 -95.1(2)
C101 N9 Co1 N21 143.3(4)
C57 N9 Co1 N21 -46.9(5)
C101 N9 Co1 N25 -82.5(3)
C57 N9 Co1 N25 87.3(2)
C101 N9 Co1 N19 -174.3(3)
C57 N9 Co1 N19 -4.5(2)
C101 N9 Co1 N2 9.3(3)
C57 N9 Co1 N2 179.0(2)
C101 N9 Co1 N20 85.3(3)
C57 N9 Co1 N20 -104.9(2)
C91 N3 Co2 N4 6.2(11)
C91 N3 Co2 N23 100.4(11)
C91 N3 Co2 N16 -87.3(11)
C91 N3 Co2 N13 -164.7(11)
C91 N3 Co2 N8 112.7(11)
C30 N4 Co2 N3 144.6(14)
C30 N4 Co2 N23 51.3(15)
C30 N4 Co2 N16 -120.6(14)
C30 N4 Co2 N13 -87.7(16)
C30 N4 Co2 N8 -25.6(14)
C85 N23 Co2 N3 -3.0(3)
C24 N23 Co2 N3 -179.2(2)
C85 N23 Co2 N4 91.9(3)
C24 N23 Co2 N4 -84.3(2)
C85 N23 Co2 N16 -137.0(5)
C24 N23 Co2 N16 46.8(7)
C85 N23 Co2 N13 -95.7(3)
C24 N23 Co2 N13 88.1(2)
C85 N23 Co2 N8 179.3(3)
C24 N23 Co2 N8 3.0(2)
C64 N16 Co2 N3 87.5(3)
C61 N16 Co2 N3 -90.5(2)
C64 N16 Co2 N4 -7.4(3)
C61 N16 Co2 N4 174.6(2)
C64 N16 Co2 N23 -138.6(5)
C61 N16 Co2 N23 43.4(6)
C64 N16 Co2 N13 179.0(3)
C61 N16 Co2 N13 1.0(2)
C64 N16 Co2 N8 -96.0(3)
C61 N16 Co2 N8 86.0(2)
C33 N13 Co2 N3 -86.4(3)
C32 N13 Co2 N3 93.6(2)
C33 N13 Co2 N4 145.7(5)
C32 N13 Co2 N4 -34.3(6)
C33 N13 Co2 N23 6.8(3)
C32 N13 Co2 N23 -173.2(2)
C33 N13 Co2 N16 179.5(3)
C32 N13 Co2 N16 -0.51(19)
C33 N13 Co2 N8 83.4(3)
C32 N13 Co2 N8 -96.6(2)
C19 N8 Co2 N3 166.6(6)
C42 N8 Co2 N3 -14.3(7)
C19 N8 Co2 N4 -86.3(3)
C42 N8 Co2 N4 92.8(2)
C19 N8 Co2 N23 179.2(3)
C42 N8 Co2 N23 -1.7(2)
C19 N8 Co2 N16 6.7(3)
C42 N8 Co2 N16 -174.2(2)
C19 N8 Co2 N13 83.5(3)
C42 N8 Co2 N13 -97.4(2)
C6 N26 Co3 N22 -169.4(16)
C11 N26 Co3 N22 20.3(12)
C6 N26 Co3 N12 -76.3(16)
C11 N26 Co3 N12 113.4(12)
C6 N26 Co3 N24 96.9(16)
C11 N26 Co3 N24 -73.4(12)
C6 N26 Co3 N14 1.4(16)
C11 N26 Co3 N14 -168.9(12)
C6 N26 Co3 N11 91.2(17)
C11 N26 Co3 N11 -79.1(14)
C9 N22 Co3 N26 -166.8(3)
C9 N22 Co3 N12 97.4(3)
C9 N22 Co3 N24 -73.1(3)
C9 N22 Co3 N14 49.1(6)
C9 N22 Co3 N11 3.5(3)
C92 N12 Co3 N26 -86.9(3)
C34 N12 Co3 N26 93.1(2)
C92 N12 Co3 N22 12.0(3)
C34 N12 Co3 N22 -168.0(2)
C92 N12 Co3 N24 131.9(5)
C34 N12 Co3 N24 -48.1(6)
C92 N12 Co3 N14 180.0(3)
C34 N12 Co3 N14 0.0(2)
C92 N12 Co3 N11 95.3(3)
C34 N12 Co3 N11 -84.8(2)
C52 N24 Co3 N26 0.7(3)
C38 N24 Co3 N26 175.9(2)
C52 N24 Co3 N22 -98.1(3)
C38 N24 Co3 N22 77.1(2)
C52 N24 Co3 N12 142.1(5)
C38 N24 Co3 N12 -42.7(6)
C52 N24 Co3 N14 95.3(3)
C38 N24 Co3 N14 -89.5(2)
C52 N24 Co3 N11 179.7(3)
C38 N24 Co3 N11 -5.1(2)
C31 N14 Co3 N26 87.5(3)
C94 N14 Co3 N26 -95.4(2)
C31 N14 Co3 N22 -128.1(4)
C94 N14 Co3 N22 49.0(5)
C31 N14 Co3 N12 -178.0(3)
C94 N14 Co3 N12 -0.86(19)
C31 N14 Co3 N24 -6.1(3)
C94 N14 Co3 N24 171.0(2)
C31 N14 Co3 N11 -82.7(3)
C94 N14 Co3 N11 94.4(2)
C54 N11 Co3 N26 -178.0(7)
C21 N11 Co3 N26 11.2(8)
C54 N11 Co3 N22 81.3(3)
C21 N11 Co3 N22 -89.5(2)
C54 N11 Co3 N12 -10.5(3)
C21 N11 Co3 N12 178.7(2)
C54 N11 Co3 N24 176.2(3)
C21 N11 Co3 N24 5.4(2)
C54 N11 Co3 N14 -87.5(3)
C21 N11 Co3 N14 101.7(2)
C60 N27 Co4 O1 -168.0(9)
C60 N27 Co4 N5 102.0(10)
C60 N27 Co4 N6 0.9(10)
C60 N27 Co4 N10 -76.3(10)
C60 N27 Co4 N15 59.7(12)
C86 N5 Co4 O1 -83.5(3)
C45 N5 Co4 O1 92.3(2)
C86 N5 Co4 N27 14.6(3)
C45 N5 Co4 N27 -169.6(2)
C86 N5 Co4 N6 104.3(3)
C45 N5 Co4 N6 -80.0(2)
C86 N5 Co4 N10 -177.0(6)
C45 N5 Co4 N10 -1.2(8)
C86 N5 Co4 N15 -173.8(3)
C45 N5 Co4 N15 1.9(2)
C36 N6 Co4 O1 -152.0(4)
C53 N6 Co4 O1 29.8(6)
C36 N6 Co4 N27 85.6(3)
C53 N6 Co4 N27 -92.6(2)
C36 N6 Co4 N5 -8.7(3)
C53 N6 Co4 N5 173.1(2)
C36 N6 Co4 N10 -179.9(3)
C53 N6 Co4 N10 2.0(2)
C36 N6 Co4 N15 -83.8(3)
C53 N6 Co4 N15 98.0(2)
C82 N10 Co4 O1 5.6(3)
C35 N10 Co4 O1 -177.4(2)
C82 N10 Co4 N27 -92.7(3)
C35 N10 Co4 N27 84.4(2)
C82 N10 Co4 N5 99.0(7)
C35 N10 Co4 N5 -84.0(7)
C82 N10 Co4 N6 179.5(3)
C35 N10 Co4 N6 -3.4(2)
C82 N10 Co4 N15 95.9(3)
C35 N10 Co4 N15 -87.1(2)
C39 N15 Co4 O1 88.7(3)
C55 N15 Co4 O1 -91.7(2)
C39 N15 Co4 N27 -138.3(5)
C55 N15 Co4 N27 41.3(6)
C39 N15 Co4 N5 178.1(3)
C55 N15 Co4 N5 -2.3(2)
C39 N15 Co4 N6 -79.2(3)
C55 N15 Co4 N6 100.5(2)
C39 N15 Co4 N10 -2.4(3)
C55 N15 Co4 N10 177.2(2)
